data_4318972
loop_
_publ_author_name
'Yahong Li'
'Angie Turnas'
'James T. Ciszewski'
'Aaron L. Odom'

_publ_section_title
;
 Group-4 \h1-Pyrrolyl Complexes Incorporating
 N,N-Di(pyrrolyl-\a-methyl)-N-methylamine
;
_journal_name_full 'Inorganic Chemistry'
_journal_page_first 6298
_journal_page_last 6306
_journal_paper_doi 10.1021/ic0259484
_journal_volume 41
_journal_year 2002
_chemical_formula_sum 'C15 H21 Cl2 N3 O Ti'
_chemical_formula_weight 378.15
_chemical_name_common TiCl2(dpma)(THF)
_chemical_name_systematic
;
  ?
;
_space_group_IT_number 14
_symmetry_cell_setting monoclinic
_symmetry_space_group_name_Hall '-P 2yn'
_symmetry_space_group_name_H-M 'P 1 21/n 1'
_atom_sites_solution_hydrogens geom
_atom_sites_solution_primary direct
_atom_sites_solution_secondary difmap
_audit_creation_method SHELXL-97
_cell_angle_alpha 90.00
_cell_angle_beta 98.65(4)
_cell_angle_gamma 90.00
_cell_formula_units_Z 4
_cell_length_a 9.032(3)
_cell_length_b 16.671(4)
_cell_length_c 11.624(4)
_cell_measurement_temperature 293(2)
_cell_volume 1730.3(9)
_computing_cell_refinement 'Bruker SMART'
_computing_data_collection 'Bruker SMART'
_computing_data_reduction 'Bruker SHELXTL'
_computing_molecular_graphics 'Bruker SHELXTL'
_computing_publication_material 'Bruker SHELXTL'
_computing_structure_refinement 'SHELXL-97 (Sheldrick, 1997)'
_computing_structure_solution 'SHELXS-97 (Sheldrick, 1990)'
_diffrn_ambient_temperature 293(2)
_diffrn_measured_fraction_theta_full 0.997
_diffrn_measured_fraction_theta_max 0.997
_diffrn_measurement_device_type 'CCD area detector'
_diffrn_measurement_method 'phi and omega scans'
_diffrn_radiation_monochromator graphite
_diffrn_radiation_source 'fine-focus sealed tube'
_diffrn_radiation_type MoK\a
_diffrn_radiation_wavelength 0.71073
_diffrn_reflns_av_R_equivalents 0.0491
_diffrn_reflns_av_sigmaI/netI 0.0411
_diffrn_reflns_limit_h_max 10
_diffrn_reflns_limit_h_min -8
_diffrn_reflns_limit_k_max 18
_diffrn_reflns_limit_k_min -18
_diffrn_reflns_limit_l_max 12
_diffrn_reflns_limit_l_min -12
_diffrn_reflns_number 7672
_diffrn_reflns_theta_full 23.29
_diffrn_reflns_theta_max 23.29
_diffrn_reflns_theta_min 2.15
_exptl_absorpt_coefficient_mu 0.807
_exptl_absorpt_correction_type none
_exptl_crystal_colour black
_exptl_crystal_density_diffrn 1.451
_exptl_crystal_density_method 'not measured'
_exptl_crystal_description parallelpiped
_exptl_crystal_F_000 784
_exptl_crystal_size_max 0.45
_exptl_crystal_size_mid 0.39
_exptl_crystal_size_min 0.38
_refine_diff_density_max 0.334
_refine_diff_density_min -0.311
_refine_diff_density_rms 0.049
_refine_ls_extinction_coef 0.0010(5)
_refine_ls_extinction_expression Fc^*^=kFc[1+0.001xFc^2^\l^3^/sin(2\q)]^-1/4^
_refine_ls_extinction_method SHELXL
_refine_ls_goodness_of_fit_ref 1.038
_refine_ls_hydrogen_treatment mixed
_refine_ls_matrix_type full
_refine_ls_number_parameters 200
_refine_ls_number_reflns 2485
_refine_ls_number_restraints 0
_refine_ls_restrained_S_all 1.038
_refine_ls_R_factor_all 0.0382
_refine_ls_R_factor_gt 0.0282
_refine_ls_shift/su_max 0.002
_refine_ls_shift/su_mean 0.000
_refine_ls_structure_factor_coef Fsqd
_refine_ls_weighting_details 'calc w=1/[\s^2^(Fo^2^)+(0.0399P)^2^+0.3935P] where P=(Fo^2^+2Fc^2^)/3'
_refine_ls_weighting_scheme calc
_refine_ls_wR_factor_gt 0.0717
_refine_ls_wR_factor_ref 0.0758
_reflns_number_gt 2042
_reflns_number_total 2485
_reflns_threshold_expression >2sigma(I)
_cod_data_source_file ic0259484_7.cif
_cod_data_source_block alo14t
_cod_depositor_comments
;
The following automatic conversions were performed:

'_symmetry_cell_setting' value 'Monoclinic' changed to 'monoclinic'
according to the built-in table from CIF Core dictionary named
'cif_core.dic' version 2.4.1 from 2010-06-29.

Automatic conversion script
Id: cif_fix_values 1646 2011-03-28 12:23:43Z adriana 
;
_cod_original_cell_volume 1730.5(10)
_cod_database_code 4318972

loop_
_symmetry_equiv_pos_as_xyz
'x, y, z'
'-x+1/2, y+1/2, -z+1/2'
'-x, -y, -z'
'x-1/2, -y-1/2, z-1/2'

loop_
_atom_site_label
_atom_site_type_symbol
_atom_site_fract_x
_atom_site_fract_y
_atom_site_fract_z
_atom_site_U_iso_or_equiv
_atom_site_adp_type
_atom_site_occupancy
_atom_site_symmetry_multiplicity
_atom_site_calc_flag
_atom_site_refinement_flags
_atom_site_disorder_assembly
_atom_site_disorder_group
Ti Ti 0.15708(4) 0.87903(2) 0.69959(3) 0.01932(15) Uani 1 1 d . . .
Cl1 Cl 0.15949(7) 1.01439(3) 0.67542(6) 0.0386(2) Uani 1 1 d . . .
Cl2 Cl -0.09440(6) 0.87176(3) 0.65194(5) 0.03189(18) Uani 1 1 d . . .
O O 0.39921(18) 0.89444(9) 0.74308(14) 0.0297(4) Uani 1 1 d . . .
N1 N 0.2009(2) 0.83145(10) 0.55395(16) 0.0251(5) Uani 1 1 d . . .
N2 N 0.1580(2) 0.86543(10) 0.86839(16) 0.0231(5) Uani 1 1 d . . .
N3 N 0.2237(2) 0.74747(10) 0.74079(16) 0.0214(4) Uani 1 1 d . . .
C1 C 0.4657(3) 0.93347(17) 0.8517(3) 0.0478(8) Uani 1 1 d . . .
H1A H 0.4818 0.8949 0.9148 0.057 Uiso 1 1 calc R . .
H1B H 0.4009 0.9758 0.8725 0.057 Uiso 1 1 calc R . .
C2 C 0.6112(3) 0.9672(2) 0.8284(3) 0.0682(11) Uani 1 1 d . . .
H2A H 0.6916 0.9287 0.8475 0.082 Uiso 1 1 calc R . .
H2B H 0.6361 1.0159 0.8729 0.082 Uiso 1 1 calc R . .
C3 C 0.5847(3) 0.98453(16) 0.7010(3) 0.0578(9) Uani 1 1 d . . .
H3A H 0.6783 0.9874 0.6697 0.069 Uiso 1 1 calc R . .
H3B H 0.5301 1.0343 0.6844 0.069 Uiso 1 1 calc R . .
C4 C 0.4933(3) 0.91414(17) 0.6530(3) 0.0460(7) Uani 1 1 d . . .
H4A H 0.4316 0.9278 0.5800 0.055 Uiso 1 1 calc R . .
H4B H 0.5572 0.8693 0.6402 0.055 Uiso 1 1 calc R . .
C11 C 0.1713(3) 0.86200(14) 0.4420(2) 0.0305(6) Uani 1 1 d . . .
H11A H 0.1197 0.9093 0.4207 0.037 Uiso 1 1 calc R . .
C12 C 0.2295(3) 0.81211(15) 0.3685(2) 0.0344(6) Uani 1 1 d . . .
H12A H 0.2259 0.8194 0.2889 0.041 Uiso 1 1 calc R . .
C13 C 0.2973(3) 0.74614(14) 0.4352(2) 0.0310(6) Uani 1 1 d . . .
H13A H 0.3451 0.7024 0.4074 0.037 Uiso 1 1 calc R . .
C14 C 0.2784(3) 0.75999(13) 0.5465(2) 0.0243(5) Uani 1 1 d . . .
C21 C 0.0980(3) 0.91464(13) 0.9456(2) 0.0252(5) Uani 1 1 d . . .
H21A H 0.0512 0.9636 0.9268 0.030 Uiso 1 1 calc R . .
C22 C 0.1179(3) 0.88085(13) 1.0522(2) 0.0270(6) Uani 1 1 d . . .
H22A H 0.0881 0.9022 1.1190 0.032 Uiso 1 1 calc R . .
C23 C 0.1931(3) 0.80634(13) 1.0437(2) 0.0267(6) Uani 1 1 d . . .
H23A H 0.2209 0.7698 1.1035 0.032 Uiso 1 1 calc R . .
C24 C 0.2162(3) 0.79920(12) 0.93174(19) 0.0233(5) Uani 1 1 d . . .
C31 C 0.3277(3) 0.72062(13) 0.6602(2) 0.0258(5) Uani 1 1 d . . .
H31A H 0.4297 0.7360 0.6904 0.031 Uiso 1 1 calc R . .
H31B H 0.3239 0.6627 0.6516 0.031 Uiso 1 1 calc R . .
C32 C 0.2930(3) 0.73976(13) 0.8647(2) 0.0277(6) Uani 1 1 d . . .
H32A H 0.3995 0.7511 0.8732 0.033 Uiso 1 1 calc R . .
H32B H 0.2795 0.6858 0.8927 0.033 Uiso 1 1 calc R . .
C33 C 0.0847(3) 0.69843(13) 0.7202(2) 0.0296(6) Uani 1 1 d . . .
H33A H 0.1090 0.6432 0.7369 0.044 Uiso 1 1 calc R . .
H33B H 0.0393 0.7036 0.6404 0.044 Uiso 1 1 calc R . .
H33C H 0.0161 0.7168 0.7701 0.044 Uiso 1 1 calc R . .

loop_
_atom_site_aniso_label
_atom_site_aniso_U_11
_atom_site_aniso_U_22
_atom_site_aniso_U_33
_atom_site_aniso_U_23
_atom_site_aniso_U_13
_atom_site_aniso_U_12
Ti 0.0217(3) 0.0156(2) 0.0214(3) 0.00114(16) 0.00575(18) 0.00169(17)
Cl1 0.0413(4) 0.0175(3) 0.0557(5) 0.0064(3) 0.0028(3) 0.0014(3)
Cl2 0.0223(3) 0.0344(3) 0.0388(4) -0.0030(3) 0.0043(3) 0.0023(3)
O 0.0241(9) 0.0293(8) 0.0359(10) -0.0001(7) 0.0057(8) -0.0029(7)
N1 0.0293(12) 0.0253(10) 0.0218(11) 0.0031(8) 0.0077(9) 0.0047(9)
N2 0.0281(11) 0.0213(10) 0.0215(11) -0.0003(8) 0.0091(9) 0.0058(9)
N3 0.0266(11) 0.0182(9) 0.0210(11) 0.0009(8) 0.0088(9) 0.0021(8)
C1 0.0411(18) 0.0453(16) 0.0527(19) -0.0079(14) -0.0066(14) -0.0098(14)
C2 0.0356(19) 0.0516(19) 0.114(3) -0.027(2) -0.001(2) -0.0122(15)
C3 0.0365(17) 0.0313(15) 0.112(3) -0.0025(17) 0.0311(18) -0.0012(14)
C4 0.0285(15) 0.0482(16) 0.066(2) 0.0041(15) 0.0234(14) -0.0069(14)
C11 0.0304(14) 0.0362(13) 0.0252(14) 0.0066(11) 0.0044(11) 0.0037(12)
C12 0.0367(16) 0.0493(16) 0.0182(13) 0.0007(12) 0.0077(11) 0.0026(13)
C13 0.0338(15) 0.0348(14) 0.0262(15) -0.0038(11) 0.0105(12) 0.0032(12)
C14 0.0266(13) 0.0226(12) 0.0255(14) -0.0001(10) 0.0094(10) 0.0019(10)
C21 0.0299(14) 0.0209(11) 0.0262(14) -0.0044(10) 0.0087(11) 0.0040(11)
C22 0.0324(14) 0.0268(12) 0.0237(14) -0.0075(11) 0.0102(11) -0.0019(11)
C23 0.0340(15) 0.0271(12) 0.0192(13) 0.0036(10) 0.0049(11) 0.0024(11)
C24 0.0261(13) 0.0215(11) 0.0225(13) 0.0007(10) 0.0044(10) 0.0044(10)
C31 0.0322(14) 0.0207(11) 0.0271(14) -0.0019(10) 0.0126(11) 0.0074(11)
C32 0.0352(15) 0.0247(12) 0.0239(14) 0.0046(10) 0.0066(11) 0.0100(11)
C33 0.0331(15) 0.0189(11) 0.0393(16) -0.0011(11) 0.0137(12) -0.0014(11)

loop_
_atom_type_symbol
_atom_type_description
_atom_type_scat_dispersion_real
_atom_type_scat_dispersion_imag
_atom_type_scat_source
C C 0.0033 0.0016 'International Tables Vol C Tables 4.2.6.8 and 6.1.1.4'
H H 0.0000 0.0000 'International Tables Vol C Tables 4.2.6.8 and 6.1.1.4'
N N 0.0061 0.0033 'International Tables Vol C Tables 4.2.6.8 and 6.1.1.4'
O O 0.0106 0.0060 'International Tables Vol C Tables 4.2.6.8 and 6.1.1.4'
Cl Cl 0.1484 0.1585 'International Tables Vol C Tables 4.2.6.8 and 6.1.1.4'
Ti Ti 0.2776 0.4457 'International Tables Vol C Tables 4.2.6.8 and 6.1.1.4'

loop_
_geom_angle_atom_site_label_1
_geom_angle_atom_site_label_2
_geom_angle_atom_site_label_3
_geom_angle
_geom_angle_site_symmetry_1
_geom_angle_site_symmetry_3
_geom_angle_publ_flag
N1 Ti N2 147.09(7) . . ?
N1 Ti O 85.54(8) . . ?
N2 Ti O 85.94(8) . . ?
N1 Ti Cl2 95.32(7) . . ?
N2 Ti Cl2 95.23(7) . . ?
O Ti Cl2 176.25(5) . . ?
N1 Ti Cl1 106.71(6) . . ?
N2 Ti Cl1 103.77(5) . . ?
O Ti Cl1 83.35(4) . . ?
Cl2 Ti Cl1 92.92(3) . . ?
N1 Ti N3 73.41(7) . . ?
N2 Ti N3 73.88(7) . . ?
O Ti N3 80.95(6) . . ?
Cl2 Ti N3 102.79(5) . . ?
Cl1 Ti N3 164.25(5) . . ?
C1 O C4 107.8(2) . . ?
C1 O Ti 121.17(15) . . ?
C4 O Ti 121.57(16) . . ?
C11 N1 C14 106.54(18) . . ?
C11 N1 Ti 128.75(15) . . ?
C14 N1 Ti 124.62(15) . . ?
C21 N2 C24 106.35(18) . . ?
C21 N2 Ti 129.24(15) . . ?
C24 N2 Ti 124.34(14) . . ?
C33 N3 C32 109.30(18) . . ?
C33 N3 C31 109.28(17) . . ?
C32 N3 C31 111.66(18) . . ?
C33 N3 Ti 107.58(13) . . ?
C32 N3 Ti 110.01(12) . . ?
C31 N3 Ti 108.93(12) . . ?
O C1 C2 105.6(3) . . ?
C1 C2 C3 103.9(3) . . ?
C2 C3 C4 102.5(2) . . ?
O C4 C3 104.7(2) . . ?
C12 C11 N1 109.2(2) . . ?
C11 C12 C13 107.8(2) . . ?
C14 C13 C12 106.4(2) . . ?
C13 C14 N1 110.1(2) . . ?
C13 C14 C31 135.5(2) . . ?
N1 C14 C31 114.25(19) . . ?
C22 C21 N2 109.7(2) . . ?
C21 C22 C23 107.4(2) . . ?
C24 C23 C22 106.7(2) . . ?
C23 C24 N2 109.87(19) . . ?
C23 C24 C32 135.2(2) . . ?
N2 C24 C32 114.84(19) . . ?
C14 C31 N3 107.06(18) . . ?
N3 C32 C24 106.66(18) . . ?

loop_
_geom_bond_atom_site_label_1
_geom_bond_atom_site_label_2
_geom_bond_distance
_geom_bond_site_symmetry_2
_geom_bond_publ_flag
Ti N1 1.963(2) . ?
Ti N2 1.9740(19) . ?
Ti O 2.1845(18) . ?
Ti Cl2 2.2590(11) . ?
Ti Cl1 2.2745(9) . ?
Ti N3 2.3055(18) . ?
O C1 1.467(3) . ?
O C4 1.481(3) . ?
N1 C11 1.386(3) . ?
N1 C14 1.391(3) . ?
N2 C21 1.385(3) . ?
N2 C24 1.386(3) . ?
N3 C33 1.487(3) . ?
N3 C32 1.487(3) . ?
N3 C31 1.492(3) . ?
C1 C2 1.492(4) . ?
C2 C3 1.492(5) . ?
C3 C4 1.494(4) . ?
C11 C12 1.353(3) . ?
C12 C13 1.429(3) . ?
C13 C14 1.351(3) . ?
C14 C31 1.483(3) . ?
C21 C22 1.348(3) . ?
C22 C23 1.426(3) . ?
C23 C24 1.354(3) . ?
C24 C32 1.494(3) . ?
